data_9005862
loop_
_publ_author_name
'Hazen, R. M.'
'Finger, L. W.'

_publ_section_title
;
 High-temperature crystal chemistry of phenakite (Be2SiO4) and
 Chrysoberyl (BeAl2O4)
 Sample: T = 270 C
;
_journal_name_full 'Physics and Chemistry of Minerals'
_journal_page_first 426
_journal_page_last 434
_journal_paper_doi 10.1007/BF00628819
_journal_volume 14
_journal_year 1987
_chemical_formula_sum 'Al2 Be O4'
_chemical_name_mineral Chrysoberyl
_space_group_IT_number 62
_symmetry_space_group_name_Hall '-P 2c 2ab'
_symmetry_space_group_name_H-M 'P b n m'
_cell_angle_alpha 90
_cell_angle_beta 90
_cell_angle_gamma 90
_cell_length_a 4.4275
_cell_length_b 9.4063
_cell_length_c 5.477
_cell_formula_units_Z 4
_cell_volume 228.097
_database_code_amcsd 0007444
_diffrn_ambient_temperature 543.15
_exptl_crystal_density_diffrn 3.697
_cod_database_code 9005862

loop_
_space_group_symop_operation_xyz
x,y,z
x,y,1/2-z
-x,-y,1/2+z
1/2+x,1/2-y,1/2+z
1/2-x,1/2+y,1/2-z
1/2-x,1/2+y,z
1/2+x,1/2-y,-z
-x,-y,-z

loop_
_atom_site_label
_atom_site_fract_x
_atom_site_fract_y
_atom_site_fract_z
_atom_site_U_iso_or_equiv
Al1 0.00000 0.00000 0.00000 0.00583
Al2 0.99500 0.27323 0.25000 0.00418
Be 0.43400 0.09250 0.25000 0.00773
O1 0.78800 0.09000 0.25000 0.00583
O2 0.24230 0.43340 0.25000 0.00621
O3 0.25700 0.16320 0.01540 0.00659

loop_
_cod_related_entry_id
_cod_related_entry_database
_cod_related_entry_code
1 AMCSD 0007444
